data_4330407
loop_
_publ_author_name
'Hiroaki Iguchi'
'Shinya Takaishi'
'Brian K. Breedlove'
'Masahiro Yamashita'
'Hiroyuki Matsuzaki'
'Hiroshi Okamoto'

_publ_section_title
;
 Controlling the Electronic States and Physical Properties of MMX-Type
 Diplatinum-Iodide Chain Complexes via Binary Countercations
;
_journal_name_full 'Inorganic Chemistry'
_journal_page_first 9967
_journal_page_last 9977
_journal_paper_doi 10.1021/ic301469u
_journal_volume 51
_journal_year 2012
_chemical_formula_sum 'C4 H24 I N2 O22 P8 Pt2 Rb2'
_chemical_formula_weight 1388.01
_chemical_name_systematic
; 
 ? 
;
_space_group_IT_number 65
_symmetry_cell_setting orthorhombic
_symmetry_space_group_name_Hall '-C 2 2'
_symmetry_space_group_name_H-M 'C m m m'
_atom_sites_solution_primary direct
_atom_sites_solution_secondary difmap
_audit_creation_method SHELXL-97
_cell_angle_alpha 90.00
_cell_angle_beta 90.00
_cell_angle_gamma 90.00
_cell_formula_units_Z 2
_cell_length_a 11.9661(13)
_cell_length_b 15.1128(17)
_cell_length_c 8.6299(10)
_cell_measurement_temperature 293(2)
_cell_volume 1560.6(3)
_computing_cell_refinement 'Bruker SAINT'
_computing_data_collection 'Bruker SMART 1000'
_computing_data_reduction 'Bruker SAINT'
_computing_structure_refinement 'SHELXL-97 (Sheldrick, 1997)'
_computing_structure_solution 'SHELXS-97 (Sheldrick, 1990)'
_diffrn_ambient_temperature 293(2)
_diffrn_measured_fraction_theta_full 0.994
_diffrn_measured_fraction_theta_max 0.994
_diffrn_measurement_device_type 'Bruker SMART 1000'
_diffrn_radiation_monochromator graphite
_diffrn_radiation_source 'fine-focus sealed tube'
_diffrn_radiation_type MoK\a
_diffrn_radiation_wavelength 0.71073
_diffrn_reflns_av_R_equivalents 0.0777
_diffrn_reflns_av_sigmaI/netI 0.0398
_diffrn_reflns_limit_h_max 16
_diffrn_reflns_limit_h_min -16
_diffrn_reflns_limit_k_max 21
_diffrn_reflns_limit_k_min -21
_diffrn_reflns_limit_l_max 11
_diffrn_reflns_limit_l_min -12
_diffrn_reflns_number 9269
_diffrn_reflns_theta_full 30.00
_diffrn_reflns_theta_max 30.00
_diffrn_reflns_theta_min 2.17
_exptl_absorpt_coefficient_mu 13.545
_exptl_absorpt_correction_T_max 0.712
_exptl_absorpt_correction_T_min 0.658
_exptl_absorpt_correction_type empirical
_exptl_absorpt_process_details 'SADABS, (Bruker)'
_exptl_crystal_colour brown
_exptl_crystal_density_diffrn 3.030
_exptl_crystal_description prism
_exptl_crystal_F_000 1322
_exptl_crystal_size_max 0.09
_exptl_crystal_size_mid 0.03
_exptl_crystal_size_min 0.03
_refine_diff_density_max 1.747
_refine_diff_density_min -1.349
_refine_diff_density_rms 0.203
_refine_ls_extinction_method none
_refine_ls_goodness_of_fit_ref 1.118
_refine_ls_hydrogen_treatment constr
_refine_ls_matrix_type full
_refine_ls_number_parameters 83
_refine_ls_number_reflns 1301
_refine_ls_number_restraints 0
_refine_ls_restrained_S_all 1.118
_refine_ls_R_factor_all 0.0325
_refine_ls_R_factor_gt 0.0307
_refine_ls_shift/su_max 0.002
_refine_ls_shift/su_mean 0.000
_refine_ls_structure_factor_coef Fsqd
_refine_ls_weighting_details 'calc w=1/[\s^2^(Fo^2^)+(0.0296P)^2^+5.3555P] where P=(Fo^2^+2Fc^2^)/3'
_refine_ls_weighting_scheme calc
_refine_ls_wR_factor_gt 0.0728
_refine_ls_wR_factor_ref 0.0735
_reflns_number_gt 1252
_reflns_number_total 1301
_reflns_threshold_expression >2sigma(I)
_cod_data_source_file ic301469u_si_001_09.cif
_cod_data_source_block Rb5_2H2O
_cod_database_code 4330407

loop_
_symmetry_equiv_pos_as_xyz
'x, y, z'
'-x, -y, z'
'x, -y, -z'
'-x, y, -z'
'x+1/2, y+1/2, z'
'-x+1/2, -y+1/2, z'
'x+1/2, -y+1/2, -z'
'-x+1/2, y+1/2, -z'
'-x, -y, -z'
'x, y, -z'
'-x, y, z'
'x, -y, z'
'-x+1/2, -y+1/2, -z'
'x+1/2, y+1/2, -z'
'-x+1/2, y+1/2, z'
'x+1/2, -y+1/2, z'

loop_
_atom_site_label
_atom_site_type_symbol
_atom_site_fract_x
_atom_site_fract_y
_atom_site_fract_z
_atom_site_U_iso_or_equiv
_atom_site_adp_type
_atom_site_occupancy
_atom_site_symmetry_multiplicity
_atom_site_calc_flag
_atom_site_refinement_flags
I1 I 0.0000 0.0000 0.0000 0.0480(3) Uani 1 8 d S
Pt1 Pt 0.0000 0.0000 0.33564(3) 0.01485(11) Uani 1 4 d S
P1 P 0.13766(10) 0.10967(8) 0.32961(13) 0.0226(3) Uani 1 1 d .
Rb1 Rb 0.2705(4) 0.2250(2) 0.0000 0.0813(14) Uani 0.50 2 d SP
O1 O 0.2491(3) 0.0829(3) 0.2566(6) 0.0497(11) Uani 1 1 d .
O2 O 0.1034(3) 0.1970(3) 0.2543(7) 0.0501(12) Uani 1 1 d .
O3 O 0.1448(10) 0.1578(7) 0.5000 0.027(2) Uani 0.50 2 d SP
O4 O 0.1963(9) 0.1181(8) 0.5000 0.032(2) Uani 0.50 2 d SP
N1 N 0.0914(10) 0.3434(8) 0.5000 0.036(3) Uani 0.50 2 d SP
C1 C 0.0402(12) 0.4723(8) 0.5000 0.037(3) Uani 0.50 2 d SP
C2 C -0.0275(11) 0.3722(10) 0.5000 0.044(4) Uani 0.50 2 d SP
O5 O 0.5000 0.107(4) 0.0000 0.43(7) Uani 0.82(10) 4 d SP
O6 O 0.133(8) 0.368(7) 0.0000 0.04(4) Uani 0.06(3) 2 d SP

loop_
_atom_site_aniso_label
_atom_site_aniso_U_11
_atom_site_aniso_U_22
_atom_site_aniso_U_33
_atom_site_aniso_U_23
_atom_site_aniso_U_13
_atom_site_aniso_U_12
I1 0.0560(7) 0.0462(6) 0.0417(6) 0.000 0.000 0.000
Pt1 0.01782(16) 0.01545(16) 0.01130(16) 0.000 0.000 0.000
P1 0.0250(6) 0.0237(6) 0.0190(6) 0.0017(4) 0.0022(4) -0.0058(5)
Rb1 0.106(3) 0.115(3) 0.0226(7) 0.000 0.000 -0.058(3)
O1 0.0282(19) 0.043(2) 0.078(3) 0.014(2) 0.016(2) -0.0049(17)
O2 0.042(2) 0.0230(19) 0.085(4) 0.015(2) 0.012(2) -0.0042(17)
O3 0.041(6) 0.018(5) 0.021(5) 0.000 0.000 -0.005(4)
O4 0.033(6) 0.039(6) 0.026(5) 0.000 0.000 -0.021(5)
N1 0.015(5) 0.022(6) 0.070(10) 0.000 0.000 0.001(5)
C1 0.041(7) 0.018(5) 0.051(9) 0.000 0.000 -0.008(5)
C2 0.016(10) 0.020(6) 0.096(14) 0.000 0.000 0.000(4)
O5 0.61(19) 0.32(7) 0.36(9) 0.000 0.000 0.000
O6 0.04(6) 0.05(6) 0.03(5) 0.000 0.000 0.01(4)

loop_
_atom_type_symbol
_atom_type_description
_atom_type_scat_dispersion_real
_atom_type_scat_dispersion_imag
_atom_type_scat_source
C C 0.0033 0.0016 'International Tables Vol C Tables 4.2.6.8 and 6.1.1.4'
H H 0.0000 0.0000 'International Tables Vol C Tables 4.2.6.8 and 6.1.1.4'
N N 0.0061 0.0033 'International Tables Vol C Tables 4.2.6.8 and 6.1.1.4'
O O 0.0106 0.0060 'International Tables Vol C Tables 4.2.6.8 and 6.1.1.4'
P P 0.1023 0.0942 'International Tables Vol C Tables 4.2.6.8 and 6.1.1.4'
Rb Rb -0.9393 2.9676 'International Tables Vol C Tables 4.2.6.8 and 6.1.1.4'
I I -0.4742 1.8119 'International Tables Vol C Tables 4.2.6.8 and 6.1.1.4'
Pt Pt -1.7033 8.3905 'International Tables Vol C Tables 4.2.6.8 and 6.1.1.4'

loop_
_geom_angle_atom_site_label_1
_geom_angle_atom_site_label_2
_geom_angle_atom_site_label_3
_geom_angle
_geom_angle_site_symmetry_1
_geom_angle_site_symmetry_3
Pt1 I1 Pt1 180.0 9 .
P1 Pt1 P1 177.45(6) 2 .
P1 Pt1 P1 90.33(7) 2 11
P1 Pt1 P1 89.62(7) . 11
P1 Pt1 P1 89.62(7) 2 12
P1 Pt1 P1 90.33(7) . 12
P1 Pt1 P1 177.45(6) 11 12
P1 Pt1 Pt1 91.27(3) 2 9_556
P1 Pt1 Pt1 91.27(3) . 9_556
P1 Pt1 Pt1 91.27(3) 11 9_556
P1 Pt1 Pt1 91.27(3) 12 9_556
P1 Pt1 I1 88.73(3) 2 .
P1 Pt1 I1 88.73(3) . .
P1 Pt1 I1 88.73(3) 11 .
P1 Pt1 I1 88.73(3) 12 .
Pt1 Pt1 I1 180.0 9_556 .
O2 P1 O1 106.7(2) . .
O2 P1 O4 115.5(5) . .
O1 P1 O4 91.0(4) . .
O2 P1 O3 90.7(4) . .
O1 P1 O3 116.1(5) . .
O4 P1 O3 30.4(5) . .
O2 P1 Pt1 115.65(17) . .
O1 P1 Pt1 115.86(18) . .
O4 P1 Pt1 109.8(3) . .
O3 P1 Pt1 109.3(3) . .
O2 P1 Rb1 51.71(19) . .
O1 P1 Rb1 55.41(18) . .
O4 P1 Rb1 118.1(3) . .
O3 P1 Rb1 117.2(3) . .
Pt1 P1 Rb1 130.89(7) . .
O2 P1 Rb1 38.74(18) . 13
O1 P1 Rb1 68.11(18) . 13
O4 P1 Rb1 118.7(3) . 13
O3 P1 Rb1 110.5(3) . 13
Pt1 P1 Rb1 131.45(7) . 13
Rb1 P1 Rb1 13.05(10) . 13
Rb1 Rb1 O6 174(3) 13 13
Rb1 Rb1 O6 4(2) 13 .
O6 Rb1 O6 177.9(11) 13 .
Rb1 Rb1 O2 86.7(4) 13 6
O6 Rb1 O2 89(2) 13 6
O6 Rb1 O2 89.4(14) . 6
Rb1 Rb1 O2 86.7(4) 13 13
O6 Rb1 O2 89(2) 13 13
O6 Rb1 O2 89.4(14) . 13
O2 Rb1 O2 97.8(2) 6 13
Rb1 Rb1 O2 75.9(4) 13 10
O6 Rb1 O2 108(2) 13 10
O6 Rb1 O2 73.1(14) . 10
O2 Rb1 O2 162.53(12) 6 10
O2 Rb1 O2 81.4(2) 13 10
Rb1 Rb1 O2 75.9(4) 13 .
O6 Rb1 O2 108(2) 13 .
O6 Rb1 O2 73.1(14) . .
O2 Rb1 O2 81.4(2) 6 .
O2 Rb1 O2 162.53(12) 13 .
O2 Rb1 O2 94.1(2) 10 .
Rb1 Rb1 O1 122.5(4) 13 10
O6 Rb1 O1 61.0(19) 13 10
O6 Rb1 O1 120.2(12) . 10
O2 Rb1 O1 149.63(18) 6 10
O2 Rb1 O1 77.57(14) 13 10
O2 Rb1 O1 47.43(12) 10 10
O2 Rb1 O1 111.76(18) . 10
Rb1 Rb1 O1 122.5(4) 13 .
O6 Rb1 O1 61.0(19) 13 .
O6 Rb1 O1 120.2(12) . .
O2 Rb1 O1 77.57(14) 6 .
O2 Rb1 O1 149.63(18) 13 .
O2 Rb1 O1 111.76(18) 10 .
O2 Rb1 O1 47.43(12) . .
O1 Rb1 O1 91.4(2) 10 .
Rb1 Rb1 O5 155.8(12) 13 .
O6 Rb1 O5 18(4) 13 .
O6 Rb1 O5 160(3) . .
O2 Rb1 O5 77.6(6) 6 .
O2 Rb1 O5 77.6(6) 13 .
O2 Rb1 O5 118.9(5) 10 .
O2 Rb1 O5 118.9(5) . .
O1 Rb1 O5 72.1(6) 10 .
O1 Rb1 O5 72.1(6) . .
Rb1 Rb1 P1 99.3(4) 13 10
O6 Rb1 P1 85(2) 13 10
O6 Rb1 P1 96.7(14) . 10
O2 Rb1 P1 173.61(16) 6 10
O2 Rb1 P1 80.44(10) 13 10
O2 Rb1 P1 23.55(8) 10 10
O2 Rb1 P1 102.13(16) . 10
O1 Rb1 P1 24.02(8) 10 10
O1 Rb1 P1 100.85(13) . 10
O5 Rb1 P1 96.0(6) . 10
Rb1 Rb1 P1 99.3(4) 13 .
O6 Rb1 P1 85(2) 13 .
O6 Rb1 P1 96.7(14) . .
O2 Rb1 P1 80.44(10) 6 .
O2 Rb1 P1 173.61(16) 13 .
O2 Rb1 P1 102.13(16) 10 .
O2 Rb1 P1 23.55(8) . .
O1 Rb1 P1 100.85(13) 10 .
O1 Rb1 P1 24.02(8) . .
O5 Rb1 P1 96.0(6) . .
P1 Rb1 P1 100.68(11) 10 .
P1 O1 Rb1 100.6(2) . .
P1 O2 Rb1 122.1(2) . 13
P1 O2 Rb1 104.7(2) . .
Rb1 O2 Rb1 17.47(12) 13 .
O4 O3 P1 74.2(5) . .
O4 O3 P1 74.2(5) . 10_556
P1 O3 P1 127.0(6) . 10_556
O3 O4 P1 75.3(5) . .
O3 O4 P1 75.3(5) . 10_556
P1 O4 P1 128.2(7) . 10_556
C2 N1 C2 12.7(7) 11 .
C1 C1 C1 90.000(1) 3_566 11
C1 C1 C1 49.0(12) 3_566 9_566
C1 C1 C1 41.0(12) 11 9_566
C1 C1 C2 174.3(7) 3_566 11
C1 C1 C2 84.3(7) 11 11
C1 C1 C2 125.3(16) 9_566 11
C1 C1 C2 151.8(6) 3_566 .
C1 C1 C2 61.8(6) 11 .
C1 C1 C2 102.8(14) 9_566 .
C2 C1 C2 22.5(9) 11 .
C2 C2 N1 150.3(12) 11 11
C2 C2 N1 17.0(7) 11 .
N1 C2 N1 133.3(19) 11 .
C2 C2 C1 95.7(7) 11 11
N1 C2 C1 113.9(15) 11 11
N1 C2 C1 112.8(11) . 11
C2 C2 C1 61.8(6) 11 .
N1 C2 C1 147.9(16) 11 .
N1 C2 C1 78.8(9) . .
C1 C2 C1 34.0(10) 11 .
O6 O5 O6 154(9) 7 13
O6 O5 Rb1 20(4) 7 11_655
O6 O5 Rb1 134(5) 13 11_655
O6 O5 Rb1 134(5) 7 .
O6 O5 Rb1 20(4) 13 .
Rb1 O5 Rb1 114(2) 11_655 .
O5 O6 Rb1 142(7) 13 13
O5 O6 Rb1 140(6) 13 .
Rb1 O6 Rb1 2.1(11) 13 .

loop_
_geom_bond_atom_site_label_1
_geom_bond_atom_site_label_2
_geom_bond_distance
_geom_bond_site_symmetry_2
I1 Pt1 2.8965(4) 9
I1 Pt1 2.8965(4) .
Pt1 P1 2.3374(12) 2
Pt1 P1 2.3374(12) .
Pt1 P1 2.3374(12) 11
Pt1 P1 2.3374(12) 12
Pt1 Pt1 2.8369(7) 9_556
P1 O2 1.527(4) .
P1 O1 1.530(4) .
P1 O4 1.634(5) .
P1 O3 1.643(5) .
P1 Rb1 3.695(3) .
P1 Rb1 3.943(3) 13
Rb1 Rb1 0.902(6) 13
Rb1 O6 1.82(10) 13
Rb1 O6 2.72(10) .
Rb1 O2 2.913(5) 6
Rb1 O2 2.913(5) 13
Rb1 O2 2.999(6) 10
Rb1 O2 2.999(6) .
Rb1 O1 3.094(5) 10
Rb1 O1 3.094(5) .
Rb1 O5 3.27(4) .
Rb1 P1 3.695(3) 10
O2 Rb1 2.913(5) 13
O3 O4 0.860(13) .
O3 P1 1.643(5) 10_556
O4 P1 1.634(5) 10_556
N1 C2 0.879(16) 11
N1 C2 1.488(19) .
C1 C1 0.84(3) 3_566
C1 C1 0.96(3) 11
C1 C1 1.28(3) 9_566
C1 C2 1.520(19) 11
C1 C2 1.716(19) .
C2 C2 0.66(3) 11
C2 N1 0.879(16) 11
C2 C1 1.520(19) 11
O5 O6 1.64(10) 7
O5 O6 1.64(10) 13
O5 Rb1 3.27(4) 11_655
O6 O5 1.64(10) 13
O6 Rb1 1.82(10) 13

loop_
_geom_torsion_atom_site_label_1
_geom_torsion_atom_site_label_2
_geom_torsion_atom_site_label_3
_geom_torsion_atom_site_label_4
_geom_torsion
_geom_torsion_site_symmetry_1
_geom_torsion_site_symmetry_4
Pt1 I1 Pt1 P1 0(24) 9 2
Pt1 I1 Pt1 P1 0.00(2) 9 .
Pt1 I1 Pt1 P1 0(12) 9 11
Pt1 I1 Pt1 P1 0(12) 9 12
Pt1 I1 Pt1 Pt1 0.0 9 9_556
P1 Pt1 P1 O2 62.5(2) 2 .
P1 Pt1 P1 O2 -26.2(2) 11 .
P1 Pt1 P1 O2 151.2(2) 12 .
Pt1 Pt1 P1 O2 -117.5(2) 9_556 .
I1 Pt1 P1 O2 62.5(2) . .
P1 Pt1 P1 O1 -63.4(2) 2 .
P1 Pt1 P1 O1 -152.2(2) 11 .
P1 Pt1 P1 O1 25.3(2) 12 .
Pt1 Pt1 P1 O1 116.6(2) 9_556 .
I1 Pt1 P1 O1 -63.4(2) . .
P1 Pt1 P1 O4 -164.6(5) 2 .
P1 Pt1 P1 O4 106.6(5) 11 .
P1 Pt1 P1 O4 -75.9(5) 12 .
Pt1 Pt1 P1 O4 15.4(5) 9_556 .
I1 Pt1 P1 O4 -164.6(5) . .
P1 Pt1 P1 O3 163.0(4) 2 .
P1 Pt1 P1 O3 74.3(4) 11 .
P1 Pt1 P1 O3 -108.2(4) 12 .
Pt1 Pt1 P1 O3 -17.0(4) 9_556 .
I1 Pt1 P1 O3 163.0(4) . .
P1 Pt1 P1 Rb1 2.07(9) 2 .
P1 Pt1 P1 Rb1 -86.67(9) 11 .
P1 Pt1 P1 Rb1 90.79(9) 12 .
Pt1 Pt1 P1 Rb1 -177.93(9) 9_556 .
I1 Pt1 P1 Rb1 2.07(9) . .
P1 Pt1 P1 Rb1 19.41(9) 2 13
P1 Pt1 P1 Rb1 -69.32(10) 11 13
P1 Pt1 P1 Rb1 108.13(9) 12 13
Pt1 Pt1 P1 Rb1 -160.59(9) 9_556 13
I1 Pt1 P1 Rb1 19.41(9) . 13
O2 P1 Rb1 Rb1 5.5(5) . 13
O1 P1 Rb1 Rb1 -165.9(6) . 13
O4 P1 Rb1 Rb1 -96.0(7) . 13
O3 P1 Rb1 Rb1 -61.6(7) . 13
Pt1 P1 Rb1 Rb1 98.2(5) . 13
O2 P1 Rb1 O6 -179(3) . 13
O1 P1 Rb1 O6 9(3) . 13
O4 P1 Rb1 O6 79(3) . 13
O3 P1 Rb1 O6 113(3) . 13
Pt1 P1 Rb1 O6 -87(3) . 13
Rb1 P1 Rb1 O6 175(3) 13 13
O2 P1 Rb1 O6 2.2(17) . .
O1 P1 Rb1 O6 -169.2(17) . .
O4 P1 Rb1 O6 -99.3(18) . .
O3 P1 Rb1 O6 -64.9(18) . .
Pt1 P1 Rb1 O6 94.9(17) . .
Rb1 P1 Rb1 O6 -3.3(18) 13 .
O2 P1 Rb1 O2 90.5(3) . 6
O1 P1 Rb1 O2 -80.9(3) . 6
O4 P1 Rb1 O2 -11.1(5) . 6
O3 P1 Rb1 O2 23.4(5) . 6
Pt1 P1 Rb1 O2 -176.85(11) . 6
Rb1 P1 Rb1 O2 85.0(5) 13 6
O2 P1 Rb1 O2 164.7(12) . 13
O1 P1 Rb1 O2 -6.8(13) . 13
O4 P1 Rb1 O2 63.1(14) . 13
O3 P1 Rb1 O2 97.5(14) . 13
Pt1 P1 Rb1 O2 -102.7(13) . 13
Rb1 P1 Rb1 O2 159.1(17) 13 13
O2 P1 Rb1 O2 -71.9(3) . 10
O1 P1 Rb1 O2 116.7(3) . 10
O4 P1 Rb1 O2 -173.5(5) . 10
O3 P1 Rb1 O2 -139.0(5) . 10
Pt1 P1 Rb1 O2 20.75(15) . 10
Rb1 P1 Rb1 O2 -77.4(5) 13 10
O1 P1 Rb1 O2 -171.4(4) . .
O4 P1 Rb1 O2 -101.6(6) . .
O3 P1 Rb1 O2 -67.1(5) . .
Pt1 P1 Rb1 O2 92.6(3) . .
Rb1 P1 Rb1 O2 -5.5(5) 13 .
O2 P1 Rb1 O1 -120.3(3) . 10
O1 P1 Rb1 O1 68.3(3) . 10
O4 P1 Rb1 O1 138.1(5) . 10
O3 P1 Rb1 O1 172.5(5) . 10
Pt1 P1 Rb1 O1 -27.69(17) . 10
Rb1 P1 Rb1 O1 -125.9(6) 13 10
O2 P1 Rb1 O1 171.4(4) . .
O4 P1 Rb1 O1 69.8(5) . .
O3 P1 Rb1 O1 104.3(5) . .
Pt1 P1 Rb1 O1 -96.0(2) . .
Rb1 P1 Rb1 O1 165.9(6) 13 .
O2 P1 Rb1 O5 166.8(8) . .
O1 P1 Rb1 O5 -4.6(8) . .
O4 P1 Rb1 O5 65.2(9) . .
O3 P1 Rb1 O5 99.7(9) . .
Pt1 P1 Rb1 O5 -100.6(8) . .
Rb1 P1 Rb1 O5 161.3(9) 13 .
O2 P1 Rb1 P1 -95.9(3) . 10
O1 P1 Rb1 P1 92.7(2) . 10
O4 P1 Rb1 P1 162.5(5) . 10
O3 P1 Rb1 P1 -163.0(5) . 10
Pt1 P1 Rb1 P1 -3.24(14) . 10
Rb1 P1 Rb1 P1 -101.4(5) 13 10
O2 P1 O1 Rb1 -7.0(3) . .
O4 P1 O1 Rb1 -124.1(4) . .
O3 P1 O1 Rb1 -106.3(4) . .
Pt1 P1 O1 Rb1 123.32(13) . .
Rb1 P1 O1 Rb1 -3.40(12) 13 .
Rb1 Rb1 O1 P1 16.6(7) 13 .
O6 Rb1 O1 P1 -170(3) 13 .
O6 Rb1 O1 P1 12(2) . .
O2 Rb1 O1 P1 94.4(2) 6 .
O2 Rb1 O1 P1 178.5(3) 13 .
O2 Rb1 O1 P1 -70.1(3) 10 .
O2 Rb1 O1 P1 4.65(19) . .
O1 Rb1 O1 P1 -114.1(2) 10 .
O5 Rb1 O1 P1 175.2(8) . .
P1 Rb1 O1 P1 -91.9(2) 10 .
O1 P1 O2 Rb1 5.4(4) . 13
O4 P1 O2 Rb1 104.8(5) . 13
O3 P1 O2 Rb1 123.0(4) . 13
Pt1 P1 O2 Rb1 -125.1(2) . 13
Rb1 P1 O2 Rb1 -1.99(17) . 13
O1 P1 O2 Rb1 7.4(3) . .
O4 P1 O2 Rb1 106.8(4) . .
O3 P1 O2 Rb1 125.0(4) . .
Pt1 P1 O2 Rb1 -123.10(13) . .
Rb1 P1 O2 Rb1 1.99(17) 13 .
Rb1 Rb1 O2 P1 -174.4(5) 13 .
O6 Rb1 O2 P1 1(3) 13 .
O6 Rb1 O2 P1 -177.7(18) . .
O2 Rb1 O2 P1 -85.7(2) 6 .
O2 Rb1 O2 P1 -174.4(5) 13 .
O2 Rb1 O2 P1 111.3(2) 10 .
O1 Rb1 O2 P1 65.9(3) 10 .
O1 Rb1 O2 P1 -4.74(19) . .
O5 Rb1 O2 P1 -15.0(10) . .
P1 Rb1 O2 P1 88.9(2) 10 .
O6 Rb1 O2 Rb1 175(3) 13 13
O6 Rb1 O2 Rb1 -3.3(18) . 13
O2 Rb1 O2 Rb1 88.7(4) 6 13
O2 Rb1 O2 Rb1 0.0 13 13
O2 Rb1 O2 Rb1 -74.3(4) 10 13
O1 Rb1 O2 Rb1 -119.7(5) 10 13
O1 Rb1 O2 Rb1 169.6(5) . 13
O5 Rb1 O2 Rb1 159.3(11) . 13
P1 Rb1 O2 Rb1 -96.7(5) 10 13
P1 Rb1 O2 Rb1 174.4(5) . 13
O2 P1 O3 O4 -146.1(9) . .
O1 P1 O3 O4 -37.1(10) . .
Pt1 P1 O3 O4 96.3(9) . .
Rb1 P1 O3 O4 -99.8(9) . .
Rb1 P1 O3 O4 -112.0(9) 13 .
O2 P1 O3 P1 158.4(8) . 10_556
O1 P1 O3 P1 -92.6(8) . 10_556
O4 P1 O3 P1 -55.5(9) . 10_556
Pt1 P1 O3 P1 40.8(9) . 10_556
Rb1 P1 O3 P1 -155.3(6) . 10_556
Rb1 P1 O3 P1 -167.5(7) 13 10_556
P1 O3 O4 P1 136.9(4) 10_556 .
P1 O3 O4 P1 -136.9(4) . 10_556
O2 P1 O4 O3 38.2(10) . .
O1 P1 O4 O3 147.2(9) . .
Pt1 P1 O4 O3 -94.7(9) . .
Rb1 P1 O4 O3 96.6(9) . .
Rb1 P1 O4 O3 81.8(9) 13 .
O2 P1 O4 P1 95.5(9) . 10_556
O1 P1 O4 P1 -155.4(9) . 10_556
O3 P1 O4 P1 57.4(10) . 10_556
Pt1 P1 O4 P1 -37.4(11) . 10_556
Rb1 P1 O4 P1 154.0(7) . 10_556
Rb1 P1 O4 P1 139.2(7) 13 10_556
C2 N1 C2 N1 180.0 11 11
C2 N1 C2 C1 0.0 11 11
C2 N1 C2 C1 0.0 11 .
C1 C1 C2 C2 180.0 3_566 11
C1 C1 C2 C2 180.0 11 11
C1 C1 C2 C2 180.0 9_566 11
C1 C1 C2 N1 0.0 3_566 11
C1 C1 C2 N1 0.0 11 11
C1 C1 C2 N1 0.0 9_566 11
C2 C1 C2 N1 180.0 11 11
C1 C1 C2 N1 180.0 3_566 .
C1 C1 C2 N1 180.0 11 .
C1 C1 C2 N1 180.0 9_566 .
C2 C1 C2 N1 0.0 11 .
C1 C1 C2 C1 0.0 3_566 11
C1 C1 C2 C1 0.0 9_566 11
C2 C1 C2 C1 180.0 11 11
Rb1 Rb1 O5 O6 0.0 13 7
O6 Rb1 O5 O6 180.0 13 7
O6 Rb1 O5 O6 0.0 . 7
O2 Rb1 O5 O6 -50.5(2) 6 7
O2 Rb1 O5 O6 50.5(2) 13 7
O2 Rb1 O5 O6 123.3(5) 10 7
O2 Rb1 O5 O6 -123.3(5) . 7
O1 Rb1 O5 O6 131.2(3) 10 7
O1 Rb1 O5 O6 -131.2(3) . 7
P1 Rb1 O5 O6 129.27(10) 10 7
P1 Rb1 O5 O6 -129.27(10) . 7
Rb1 Rb1 O5 O6 180.0 13 13
O6 Rb1 O5 O6 180.0 . 13
O2 Rb1 O5 O6 129.5(2) 6 13
O2 Rb1 O5 O6 -129.5(2) 13 13
O2 Rb1 O5 O6 -56.7(5) 10 13
O2 Rb1 O5 O6 56.7(5) . 13
O1 Rb1 O5 O6 -48.8(3) 10 13
O1 Rb1 O5 O6 48.8(3) . 13
P1 Rb1 O5 O6 -50.73(10) 10 13
P1 Rb1 O5 O6 50.73(10) . 13
Rb1 Rb1 O5 Rb1 0.0 13 11_655
O6 Rb1 O5 Rb1 180.0 13 11_655
O6 Rb1 O5 Rb1 0.0 . 11_655
O2 Rb1 O5 Rb1 -50.5(2) 6 11_655
O2 Rb1 O5 Rb1 50.5(2) 13 11_655
O2 Rb1 O5 Rb1 123.3(5) 10 11_655
O2 Rb1 O5 Rb1 -123.3(5) . 11_655
O1 Rb1 O5 Rb1 131.2(3) 10 11_655
O1 Rb1 O5 Rb1 -131.2(3) . 11_655
P1 Rb1 O5 Rb1 129.27(10) 10 11_655
P1 Rb1 O5 Rb1 -129.27(10) . 11_655
Rb1 Rb1 O6 O5 180.0 13 13
O6 Rb1 O6 O5 180.0 13 13
O2 Rb1 O6 O5 -131.11(12) 6 13
O2 Rb1 O6 O5 131.11(12) 13 13
O2 Rb1 O6 O5 49.9(5) 10 13
O2 Rb1 O6 O5 -49.9(5) . 13
O1 Rb1 O6 O5 55.9(11) 10 13
O1 Rb1 O6 O5 -55.9(11) . 13
O5 Rb1 O6 O5 180.0 . 13
P1 Rb1 O6 O5 50.8(2) 10 13
P1 Rb1 O6 O5 -50.8(2) . 13
O6 Rb1 O6 Rb1 0.0 13 13
O2 Rb1 O6 Rb1 48.89(12) 6 13
O2 Rb1 O6 Rb1 -48.89(12) 13 13
O2 Rb1 O6 Rb1 -130.1(5) 10 13
O2 Rb1 O6 Rb1 130.1(5) . 13
O1 Rb1 O6 Rb1 -124.1(11) 10 13
O1 Rb1 O6 Rb1 124.1(11) . 13
O5 Rb1 O6 Rb1 0.0 . 13
P1 Rb1 O6 Rb1 -129.2(2) 10 13
P1 Rb1 O6 Rb1 129.2(2) . 13
